data_7012497
loop_
_publ_author_name
'Dong, Ying'
'Lawrance, Geoffrey A.'
'Lindoy, Leonard F.'
'Turner, Peter'

_publ_section_title
;
 Macrocyclic ligand design. Interaction of a series of successively
 N-benzylated derivatives of 1,4,8,11-tetraazacyclotetradecane (cyclam)
 with copper(ii) and nickel(ii)
;
_journal_issue 8
_journal_name_full 'Dalton Transactions'
_journal_page_first 1567
_journal_paper_doi 10.1039/b211394e
_journal_year 2003
_chemical_formula_sum 'C40 H58 Cu N6 O9'
_chemical_formula_weight 830.46
_space_group_IT_number 15
_symmetry_cell_setting monoclinic
_symmetry_Int_Tables_number 15
_symmetry_space_group_name_Hall '-C 2yc'
_symmetry_space_group_name_H-M 'C 1 2/c 1'
_atom_sites_solution_hydrogens geom
_atom_sites_solution_primary direct
_atom_sites_solution_secondary difmap
_audit_creation_method SHELXL-97
_cell_angle_alpha 90.00
_cell_angle_beta 100.129(9)
_cell_angle_gamma 90.00
_cell_formula_units_Z 4
_cell_length_a 24.200(12)
_cell_length_b 9.471(5)
_cell_length_c 18.229(9)
_cell_measurement_reflns_used 935
_cell_measurement_temperature 150(2)
_cell_measurement_theta_max 27.546
_cell_measurement_theta_min 3.421
_cell_volume 4113(4)
_computing_cell_refinement 'SAINT (Bruker,1995)'
_computing_data_collection 'SMART (Bruker,1995)'
_computing_data_reduction 'SAINT and XPREP (Bruker 1995)'
_computing_molecular_graphics 'teXsan for Windows (MSC, 1997)'
_computing_structure_refinement 'SHELXL-97 (Sheldrick, 1997)'
_computing_structure_solution 'SIR97 (Altomare, et. al. 1997)'
_diffrn_ambient_temperature 150(2)
_diffrn_measured_fraction_theta_full 0.953
_diffrn_measured_fraction_theta_max 0.953
_diffrn_measurement_device_type 'Bruker SMART 1000 CCD'
_diffrn_measurement_method \w
_diffrn_radiation_monochromator graphite
_diffrn_radiation_source 'sealed tube'
_diffrn_radiation_type MoK\a
_diffrn_radiation_wavelength 0.71073
_diffrn_reflns_av_R_equivalents 0.0351
_diffrn_reflns_av_sigmaI/netI 0.0196
_diffrn_reflns_limit_h_max 30
_diffrn_reflns_limit_h_min -30
_diffrn_reflns_limit_k_max 12
_diffrn_reflns_limit_k_min -12
_diffrn_reflns_limit_l_max 24
_diffrn_reflns_limit_l_min -23
_diffrn_reflns_number 21311
_diffrn_reflns_theta_full 28.29
_diffrn_reflns_theta_max 28.29
_diffrn_reflns_theta_min 1.71
_diffrn_standards_decay_% 0.15
_diffrn_standards_number 212
_exptl_absorpt_coefficient_mu 0.592
_exptl_absorpt_correction_T_max 0.936
_exptl_absorpt_correction_T_min 0.863
_exptl_absorpt_correction_type 'numerical and empirical'
_exptl_absorpt_process_details
;
Gaussian (XPREP, Bruker 1995) and SADABS (Sheldrick, 1996)
;
_exptl_crystal_colour blue
_exptl_crystal_density_diffrn 1.341
_exptl_crystal_density_method 'not measured'
_exptl_crystal_description prismatc
_exptl_crystal_F_000 1764
_exptl_crystal_size_max 0.216
_exptl_crystal_size_mid 0.183
_exptl_crystal_size_min 0.117
_refine_diff_density_max 0.872
_refine_diff_density_min -0.646
_refine_diff_density_rms 0.099
_refine_ls_extinction_method none
_refine_ls_goodness_of_fit_ref 1.072
_refine_ls_hydrogen_treatment mixed
_refine_ls_matrix_type full
_refine_ls_number_parameters 260
_refine_ls_number_reflns 4881
_refine_ls_number_restraints 1
_refine_ls_restrained_S_all 1.074
_refine_ls_R_factor_all 0.0571
_refine_ls_R_factor_gt 0.0479
_refine_ls_shift/su_max 0.000
_refine_ls_shift/su_mean 0.000
_refine_ls_structure_factor_coef Fsqd
_refine_ls_weighting_details 'calc w=1/[\s^2^(Fo^2^)+(0.0936P)^2^+3.6807P] where P=(Fo^2^+2Fc^2^)/3'
_refine_ls_weighting_scheme calc
_refine_ls_wR_factor_gt 0.1310
_refine_ls_wR_factor_ref 0.1420
_reflns_number_gt 4183
_reflns_number_total 4881
_reflns_threshold_expression >2sigma(I)
_cod_data_source_file b211394e.txt
_cod_data_source_block lfl27
_cod_original_sg_symbol_H-M 'C 2/c      '
_cod_database_code 7012497

loop_
_symmetry_equiv_pos_as_xyz
'x, y, z'
'-x, y, -z+1/2'
'x+1/2, y+1/2, z'
'-x+1/2, y+1/2, -z+1/2'
'-x, -y, -z'
'x, -y, z-1/2'
'-x+1/2, -y+1/2, -z'
'x+1/2, -y+1/2, z-1/2'

loop_
_atom_site_label
_atom_site_type_symbol
_atom_site_fract_x
_atom_site_fract_y
_atom_site_fract_z
_atom_site_U_iso_or_equiv
_atom_site_adp_type
_atom_site_occupancy
_atom_site_symmetry_multiplicity
_atom_site_calc_flag
_atom_site_refinement_flags
_atom_site_disorder_assembly
_atom_site_disorder_group
Cu1 Cu 0.5000 0.23864(3) 0.2500 0.01935(12) Uani 1 2 d S . .
O1 O 0.5000 0.4736(2) 0.2500 0.0251(4) Uani 1 2 d SD . .
H1O H 0.4733(9) 0.524(3) 0.2327(15) 0.034(7) Uiso 1 1 d D . .
N1 N 0.53124(7) 0.23286(16) 0.36759(9) 0.0216(3) Uani 1 1 d . . .
N2 N 0.41872(6) 0.18311(17) 0.26192(9) 0.0220(3) Uani 1 1 d . . .
N3 N 0.40301(10) 0.7090(2) 0.14135(13) 0.0414(5) Uani 1 1 d . . .
C1 C 0.51163(8) 0.0990(2) 0.39893(11) 0.0246(4) Uani 1 1 d . . .
H1A H 0.5296 0.0913 0.4519 0.029 Uiso 1 1 calc R . .
H1B H 0.5246 0.0179 0.3721 0.029 Uiso 1 1 calc R . .
C2 C 0.44847(9) 0.0880(2) 0.39387(11) 0.0262(4) Uani 1 1 d . . .
H2A H 0.4347 0.1760 0.4138 0.031 Uiso 1 1 calc R . .
H2B H 0.4402 0.0092 0.4259 0.031 Uiso 1 1 calc R . .
C3 C 0.41648(9) 0.0642(2) 0.31537(11) 0.0262(4) Uani 1 1 d . . .
H3A H 0.4316 -0.0217 0.2950 0.031 Uiso 1 1 calc R . .
H3B H 0.3767 0.0455 0.3183 0.031 Uiso 1 1 calc R . .
C4 C 0.39105(8) 0.1318(2) 0.18716(11) 0.0248(4) Uani 1 1 d . . .
H4A H 0.3498 0.1315 0.1842 0.030 Uiso 1 1 calc R . .
H4B H 0.4032 0.0338 0.1796 0.030 Uiso 1 1 calc R . .
C5 C 0.40642(8) 0.2263(2) 0.12706(12) 0.0246(4) Uani 1 1 d . . .
H5A H 0.3891 0.1895 0.0775 0.030 Uiso 1 1 calc R . .
H5B H 0.3916 0.3225 0.1324 0.030 Uiso 1 1 calc R . .
C6 C 0.51859(8) 0.3593(2) 0.41301(11) 0.0234(4) Uani 1 1 d . . .
H6A H 0.5295 0.4461 0.3889 0.028 Uiso 1 1 calc R . .
H6B H 0.4776 0.3635 0.4118 0.028 Uiso 1 1 calc R . .
C7 C 0.54793(8) 0.3584(2) 0.49357(11) 0.0249(4) Uani 1 1 d . . .
C8 C 0.60070(9) 0.4203(2) 0.51374(12) 0.0329(5) Uani 1 1 d . . .
H8 H 0.6180 0.4646 0.4769 0.040 Uiso 1 1 calc R . .
C9 C 0.62817(11) 0.4175(3) 0.58746(14) 0.0423(6) Uani 1 1 d . . .
H9 H 0.6645 0.4577 0.6005 0.051 Uiso 1 1 calc R . .
C10 C 0.60253(12) 0.3559(3) 0.64211(13) 0.0433(6) Uani 1 1 d . . .
H10 H 0.6214 0.3538 0.6924 0.052 Uiso 1 1 calc R . .
C11 C 0.54985(12) 0.2982(3) 0.62329(12) 0.0383(5) Uani 1 1 d . . .
H11 H 0.5321 0.2578 0.6608 0.046 Uiso 1 1 calc R . .
C12 C 0.52238(10) 0.2988(2) 0.54927(12) 0.0299(4) Uani 1 1 d . . .
H12 H 0.4860 0.2584 0.5366 0.036 Uiso 1 1 calc R . .
C13 C 0.38969(8) 0.3140(2) 0.28380(11) 0.0243(4) Uani 1 1 d . . .
H13A H 0.3969 0.3918 0.2505 0.029 Uiso 1 1 calc R . .
H13B H 0.4076 0.3403 0.3350 0.029 Uiso 1 1 calc R . .
C14 C 0.32700(8) 0.3056(2) 0.28175(12) 0.0276(4) Uani 1 1 d . . .
C15 C 0.30440(11) 0.2536(2) 0.34131(15) 0.0360(5) Uani 1 1 d . . .
H15 H 0.3285 0.2150 0.3833 0.043 Uiso 1 1 calc R . .
C16 C 0.24653(12) 0.2575(3) 0.33988(18) 0.0445(6) Uani 1 1 d . . .
H16 H 0.2314 0.2213 0.3808 0.053 Uiso 1 1 calc R . .
C17 C 0.21116(10) 0.3139(3) 0.27920(17) 0.0471(6) Uani 1 1 d . . .
H17 H 0.1718 0.3172 0.2785 0.057 Uiso 1 1 calc R . .
C18 C 0.23306(11) 0.3651(4) 0.21987(17) 0.0529(7) Uani 1 1 d . . .
H18 H 0.2087 0.4027 0.1778 0.064 Uiso 1 1 calc R . .
C19 C 0.29061(10) 0.3622(3) 0.22104(15) 0.0414(6) Uani 1 1 d . . .
H19 H 0.3053 0.3991 0.1800 0.050 Uiso 1 1 calc R . .
O2 O 0.40184(8) 0.58594(19) 0.16369(10) 0.0441(4) Uani 1 1 d . . .
O3 O 0.43302(13) 0.7960(3) 0.18031(17) 0.0756(8) Uani 1 1 d . . .
O4 O 0.37431(15) 0.7429(3) 0.08080(16) 0.0961(12) Uani 1 1 d . . .
O5 O 0.34311(15) 0.9859(3) -0.00162(19) 0.0919(9) Uani 1 1 d . . .
H5O H 0.3506 0.9083 0.0202 0.138 Uiso 1 1 calc R . .
C20 C 0.2871(2) 1.0275(6) 0.0045(3) 0.0982(15) Uani 1 1 d . . .
H20A H 0.2605 0.9550 -0.0180 0.147 Uiso 1 1 calc R . .
H20B H 0.2781 1.1174 -0.0215 0.147 Uiso 1 1 calc R . .
H20C H 0.2843 1.0387 0.0572 0.147 Uiso 1 1 calc R . .

loop_
_atom_site_aniso_label
_atom_site_aniso_U_11
_atom_site_aniso_U_22
_atom_site_aniso_U_33
_atom_site_aniso_U_23
_atom_site_aniso_U_13
_atom_site_aniso_U_12
Cu1 0.02089(18) 0.02232(18) 0.01512(18) 0.000 0.00396(12) 0.000
O1 0.0302(10) 0.0238(10) 0.0207(10) 0.000 0.0026(8) 0.000
N1 0.0261(8) 0.0222(8) 0.0164(8) -0.0010(6) 0.0040(6) 0.0019(6)
N2 0.0241(7) 0.0242(8) 0.0177(8) 0.0000(6) 0.0040(6) -0.0018(6)
N3 0.0535(13) 0.0372(11) 0.0398(12) 0.0105(9) 0.0255(10) 0.0205(10)
C1 0.0329(10) 0.0228(9) 0.0183(9) 0.0023(7) 0.0053(7) 0.0028(7)
C2 0.0353(10) 0.0250(9) 0.0194(9) 0.0033(7) 0.0075(7) -0.0015(7)
C3 0.0319(10) 0.0240(9) 0.0234(10) 0.0026(7) 0.0070(8) -0.0045(7)
C4 0.0257(9) 0.0284(9) 0.0203(9) -0.0018(7) 0.0039(7) -0.0051(7)
C5 0.0238(9) 0.0299(9) 0.0195(9) 0.0005(7) 0.0018(7) -0.0030(7)
C6 0.0291(9) 0.0243(9) 0.0168(9) -0.0018(7) 0.0040(7) 0.0025(7)
C7 0.0320(10) 0.0246(9) 0.0178(9) -0.0023(7) 0.0037(7) 0.0056(7)
C8 0.0349(11) 0.0382(11) 0.0252(11) -0.0082(9) 0.0040(8) 0.0010(9)
C9 0.0401(12) 0.0499(14) 0.0324(13) -0.0177(11) -0.0055(10) 0.0069(10)
C10 0.0632(16) 0.0422(13) 0.0198(11) -0.0072(9) -0.0059(10) 0.0208(11)
C11 0.0675(16) 0.0293(11) 0.0191(10) 0.0014(8) 0.0103(10) 0.0138(11)
C12 0.0421(11) 0.0257(9) 0.0233(10) -0.0014(8) 0.0095(8) 0.0047(8)
C13 0.0234(9) 0.0259(9) 0.0243(10) 0.0005(7) 0.0062(7) -0.0005(7)
C14 0.0251(9) 0.0301(10) 0.0284(11) -0.0030(8) 0.0065(8) -0.0012(8)
C15 0.0327(12) 0.0432(13) 0.0345(13) 0.0033(9) 0.0129(10) 0.0011(9)
C16 0.0381(13) 0.0483(15) 0.0529(17) 0.0006(11) 0.0244(12) -0.0032(10)
C17 0.0262(11) 0.0561(16) 0.0612(18) -0.0101(13) 0.0133(11) -0.0005(10)
C18 0.0294(12) 0.076(2) 0.0520(17) 0.0037(14) 0.0040(11) 0.0125(12)
C19 0.0310(11) 0.0568(15) 0.0369(13) 0.0072(11) 0.0073(9) 0.0089(10)
O2 0.0573(11) 0.0336(9) 0.0433(10) 0.0036(7) 0.0142(8) 0.0078(8)
O3 0.0950(19) 0.0426(12) 0.103(2) -0.0106(13) 0.0565(16) -0.0058(13)
O4 0.110(2) 0.130(3) 0.0564(16) 0.0524(16) 0.0352(15) 0.0806(19)
O5 0.116(3) 0.0757(19) 0.085(2) 0.0070(16) 0.0202(18) -0.0019(17)
C20 0.101(4) 0.098(3) 0.083(3) -0.003(3) -0.018(3) -0.009(3)

loop_
_atom_type_symbol
_atom_type_description
_atom_type_scat_dispersion_real
_atom_type_scat_dispersion_imag
_atom_type_scat_source
C C 0.0033 0.0016 'International Tables Vol C Tables 4.2.6.8 and 6.1.1.4'
H H 0.0000 0.0000 'International Tables Vol C Tables 4.2.6.8 and 6.1.1.4'
Cu Cu 0.3201 1.2651 'International Tables Vol C Tables 4.2.6.8 and 6.1.1.4'
N N 0.0061 0.0033 'International Tables Vol C Tables 4.2.6.8 and 6.1.1.4'
O O 0.0106 0.0060 'International Tables Vol C Tables 4.2.6.8 and 6.1.1.4'

loop_
_geom_angle_atom_site_label_1
_geom_angle_atom_site_label_2
_geom_angle_atom_site_label_3
_geom_angle
_geom_angle_site_symmetry_1
_geom_angle_site_symmetry_3
_geom_angle_publ_flag
N2 Cu1 N2 150.76(9) . 2_655 ?
N2 Cu1 N1 93.59(7) . . ?
N2 Cu1 N1 85.67(6) 2_655 . ?
N2 Cu1 N1 85.67(6) . 2_655 ?
N2 Cu1 N1 93.59(7) 2_655 2_655 ?
N1 Cu1 N1 177.08(8) . 2_655 ?
N2 Cu1 O1 104.62(5) . . ?
N2 Cu1 O1 104.62(5) 2_655 . ?
N1 Cu1 O1 91.46(4) . . ?
N1 Cu1 O1 91.46(4) 2_655 . ?
Cu1 O1 H1O 125.6(19) . . ?
C5 N1 C1 108.82(15) 2_655 . ?
C5 N1 C6 107.17(15) 2_655 . ?
C1 N1 C6 110.55(15) . . ?
C5 N1 Cu1 103.92(12) 2_655 . ?
C1 N1 Cu1 108.81(12) . . ?
C6 N1 Cu1 117.12(12) . . ?
C4 N2 C3 106.73(15) . . ?
C4 N2 C13 110.72(15) . . ?
C3 N2 C13 111.93(15) . . ?
C4 N2 Cu1 105.52(11) . . ?
C3 N2 Cu1 113.62(12) . . ?
C13 N2 Cu1 108.15(12) . . ?
O2 N3 O3 118.9(3) . . ?
O2 N3 O4 119.8(3) . . ?
O3 N3 O4 121.3(3) . . ?
N1 C1 C2 114.62(16) . . ?
N1 C1 H1A 108.6 . . ?
C2 C1 H1A 108.6 . . ?
N1 C1 H1B 108.6 . . ?
C2 C1 H1B 108.6 . . ?
H1A C1 H1B 107.6 . . ?
C1 C2 C3 114.08(16) . . ?
C1 C2 H2A 108.7 . . ?
C3 C2 H2A 108.7 . . ?
C1 C2 H2B 108.7 . . ?
C3 C2 H2B 108.7 . . ?
H2A C2 H2B 107.6 . . ?
N2 C3 C2 115.50(16) . . ?
N2 C3 H3A 108.4 . . ?
C2 C3 H3A 108.4 . . ?
N2 C3 H3B 108.4 . . ?
C2 C3 H3B 108.4 . . ?
H3A C3 H3B 107.5 . . ?
N2 C4 C5 109.96(16) . . ?
N2 C4 H4A 109.7 . . ?
C5 C4 H4A 109.7 . . ?
N2 C4 H4B 109.7 . . ?
C5 C4 H4B 109.7 . . ?
H4A C4 H4B 108.2 . . ?
N1 C5 C4 110.56(16) 2_655 . ?
N1 C5 H5A 109.5 2_655 . ?
C4 C5 H5A 109.5 . . ?
N1 C5 H5B 109.5 2_655 . ?
C4 C5 H5B 109.5 . . ?
H5A C5 H5B 108.1 . . ?
C7 C6 N1 114.80(15) . . ?
C7 C6 H6A 108.6 . . ?
N1 C6 H6A 108.6 . . ?
C7 C6 H6B 108.6 . . ?
N1 C6 H6B 108.6 . . ?
H6A C6 H6B 107.5 . . ?
C8 C7 C12 118.68(19) . . ?
C8 C7 C6 120.31(18) . . ?
C12 C7 C6 121.00(19) . . ?
C9 C8 C7 120.4(2) . . ?
C9 C8 H8 119.8 . . ?
C7 C8 H8 119.8 . . ?
C8 C9 C10 120.2(2) . . ?
C8 C9 H9 119.9 . . ?
C10 C9 H9 119.9 . . ?
C11 C10 C9 119.9(2) . . ?
C11 C10 H10 120.0 . . ?
C9 C10 H10 120.0 . . ?
C10 C11 C12 120.2(2) . . ?
C10 C11 H11 119.9 . . ?
C12 C11 H11 119.9 . . ?
C11 C12 C7 120.5(2) . . ?
C11 C12 H12 119.7 . . ?
C7 C12 H12 119.7 . . ?
N2 C13 C14 117.44(16) . . ?
N2 C13 H13A 107.9 . . ?
C14 C13 H13A 107.9 . . ?
N2 C13 H13B 107.9 . . ?
C14 C13 H13B 107.9 . . ?
H13A C13 H13B 107.2 . . ?
C15 C14 C19 118.4(2) . . ?
C15 C14 C13 122.0(2) . . ?
C19 C14 C13 119.3(2) . . ?
C14 C15 C16 120.5(2) . . ?
C14 C15 H15 119.8 . . ?
C16 C15 H15 119.8 . . ?
C17 C16 C15 120.2(3) . . ?
C17 C16 H16 119.9 . . ?
C15 C16 H16 119.9 . . ?
C18 C17 C16 119.8(2) . . ?
C18 C17 H17 120.1 . . ?
C16 C17 H17 120.1 . . ?
C17 C18 C19 120.3(3) . . ?
C17 C18 H18 119.8 . . ?
C19 C18 H18 119.8 . . ?
C18 C19 C14 120.7(2) . . ?
C18 C19 H19 119.6 . . ?
C14 C19 H19 119.6 . . ?
C20 O5 H5O 109.5 . . ?
O5 C20 H20A 109.5 . . ?
O5 C20 H20B 109.5 . . ?
H20A C20 H20B 109.5 . . ?
O5 C20 H20C 109.5 . . ?
H20A C20 H20C 109.5 . . ?
H20B C20 H20C 109.5 . . ?

loop_
_geom_bond_atom_site_label_1
_geom_bond_atom_site_label_2
_geom_bond_distance
_geom_bond_site_symmetry_2
_geom_bond_publ_flag
Cu1 N2 2.0841(18) . ?
Cu1 N2 2.0841(18) 2_655 ?
Cu1 N1 2.145(2) . ?
Cu1 N1 2.145(2) 2_655 ?
Cu1 O1 2.226(2) . ?
O1 H1O 0.820(16) . ?
N1 C5 1.496(3) 2_655 ?
N1 C1 1.502(2) . ?
N1 C6 1.517(2) . ?
N2 C4 1.490(2) . ?
N2 C3 1.497(2) . ?
N2 C13 1.512(3) . ?
N3 O2 1.236(3) . ?
N3 O3 1.237(4) . ?
N3 O4 1.239(4) . ?
C1 C2 1.519(3) . ?
C1 H1A 0.9900 . ?
C1 H1B 0.9900 . ?
C2 C3 1.519(3) . ?
C2 H2A 0.9900 . ?
C2 H2B 0.9900 . ?
C3 H3A 0.9900 . ?
C3 H3B 0.9900 . ?
C4 C5 1.511(3) . ?
C4 H4A 0.9900 . ?
C4 H4B 0.9900 . ?
C5 N1 1.496(3) 2_655 ?
C5 H5A 0.9900 . ?
C5 H5B 0.9900 . ?
C6 C7 1.515(3) . ?
C6 H6A 0.9900 . ?
C6 H6B 0.9900 . ?
C7 C8 1.395(3) . ?
C7 C12 1.397(3) . ?
C8 C9 1.391(3) . ?
C8 H8 0.9500 . ?
C9 C10 1.391(4) . ?
C9 H9 0.9500 . ?
C10 C11 1.374(4) . ?
C10 H10 0.9500 . ?
C11 C12 1.395(3) . ?
C11 H11 0.9500 . ?
C12 H12 0.9500 . ?
C13 C14 1.513(3) . ?
C13 H13A 0.9900 . ?
C13 H13B 0.9900 . ?
C14 C15 1.389(3) . ?
C14 C19 1.395(3) . ?
C15 C16 1.397(4) . ?
C15 H15 0.9500 . ?
C16 C17 1.381(4) . ?
C16 H16 0.9500 . ?
C17 C18 1.374(4) . ?
C17 H17 0.9500 . ?
C18 C19 1.390(3) . ?
C18 H18 0.9500 . ?
C19 H19 0.9500 . ?
O5 C20 1.436(6) . ?
O5 H5O 0.8400 . ?
C20 H20A 0.9800 . ?
C20 H20B 0.9800 . ?
C20 H20C 0.9800 . ?

loop_
_geom_hbond_atom_site_label_D
_geom_hbond_atom_site_label_H
_geom_hbond_atom_site_label_A
_geom_hbond_distance_DH
_geom_hbond_distance_HA
_geom_hbond_distance_DA
_geom_hbond_angle_DHA
_geom_hbond_site_symmetry_A
O1 H1O O2 0.820(16) 2.038(18) 2.817(2) 158(3) .
O5 H5O O4 0.84 1.94 2.779(4) 172.4 .

loop_
_geom_torsion_atom_site_label_1
_geom_torsion_atom_site_label_2
_geom_torsion_atom_site_label_3
_geom_torsion_atom_site_label_4
_geom_torsion
_geom_torsion_site_symmetry_1
_geom_torsion_site_symmetry_2
_geom_torsion_site_symmetry_3
_geom_torsion_site_symmetry_4
_geom_torsion_publ_flag
N2 Cu1 N1 C5 163.16(11) . . . 2_655 ?
N2 Cu1 N1 C5 12.46(11) 2_655 . . 2_655 ?
N1 Cu1 N1 C5 87.91(11) 2_655 . . 2_655 ?
O1 Cu1 N1 C5 -92.09(11) . . . 2_655 ?
N2 Cu1 N1 C1 47.34(12) . . . . ?
N2 Cu1 N1 C1 -103.36(12) 2_655 . . . ?
N1 Cu1 N1 C1 -27.91(11) 2_655 . . . ?
O1 Cu1 N1 C1 152.09(11) . . . . ?
N2 Cu1 N1 C6 -78.90(14) . . . . ?
N2 Cu1 N1 C6 130.40(14) 2_655 . . . ?
N1 Cu1 N1 C6 -154.15(13) 2_655 . . . ?
O1 Cu1 N1 C6 25.85(13) . . . . ?
N2 Cu1 N2 C4 -73.88(11) 2_655 . . . ?
N1 Cu1 N2 C4 -161.43(12) . . . . ?
N1 Cu1 N2 C4 15.73(12) 2_655 . . . ?
O1 Cu1 N2 C4 106.12(11) . . . . ?
N2 Cu1 N2 C3 42.70(12) 2_655 . . . ?
N1 Cu1 N2 C3 -44.85(13) . . . . ?
N1 Cu1 N2 C3 132.32(13) 2_655 . . . ?
O1 Cu1 N2 C3 -137.30(12) . . . . ?
N2 Cu1 N2 C13 167.60(12) 2_655 . . . ?
N1 Cu1 N2 C13 80.05(12) . . . . ?
N1 Cu1 N2 C13 -102.78(12) 2_655 . . . ?
O1 Cu1 N2 C13 -12.40(12) . . . . ?
C5 N1 C1 C2 -177.34(16) 2_655 . . . ?
C6 N1 C1 C2 65.2(2) . . . . ?
Cu1 N1 C1 C2 -64.72(17) . . . . ?
N1 C1 C2 C3 71.7(2) . . . . ?
C4 N2 C3 C2 173.26(16) . . . . ?
C13 N2 C3 C2 -65.5(2) . . . . ?
Cu1 N2 C3 C2 57.39(19) . . . . ?
C1 C2 C3 N2 -65.7(2) . . . . ?
C3 N2 C4 C5 -163.13(16) . . . . ?
C13 N2 C4 C5 74.8(2) . . . . ?
Cu1 N2 C4 C5 -41.96(18) . . . . ?
N2 C4 C5 N1 57.0(2) . . . 2_655 ?
C5 N1 C6 C7 -56.2(2) 2_655 . . . ?
C1 N1 C6 C7 62.3(2) . . . . ?
Cu1 N1 C6 C7 -172.35(13) . . . . ?
N1 C6 C7 C8 90.0(2) . . . . ?
N1 C6 C7 C12 -91.4(2) . . . . ?
C12 C7 C8 C9 2.6(3) . . . . ?
C6 C7 C8 C9 -178.9(2) . . . . ?
C7 C8 C9 C10 -1.6(3) . . . . ?
C8 C9 C10 C11 -0.3(4) . . . . ?
C9 C10 C11 C12 1.2(3) . . . . ?
C10 C11 C12 C7 -0.2(3) . . . . ?
C8 C7 C12 C11 -1.6(3) . . . . ?
C6 C7 C12 C11 179.83(19) . . . . ?
C4 N2 C13 C14 53.8(2) . . . . ?
C3 N2 C13 C14 -65.1(2) . . . . ?
Cu1 N2 C13 C14 168.97(14) . . . . ?
N2 C13 C14 C15 85.1(3) . . . . ?
N2 C13 C14 C19 -100.3(2) . . . . ?
C19 C14 C15 C16 0.3(4) . . . . ?
C13 C14 C15 C16 175.0(2) . . . . ?
C14 C15 C16 C17 -0.3(4) . . . . ?
C15 C16 C17 C18 0.5(4) . . . . ?
C16 C17 C18 C19 -0.8(5) . . . . ?
C17 C18 C19 C14 0.9(5) . . . . ?
C15 C14 C19 C18 -0.7(4) . . . . ?
C13 C14 C19 C18 -175.5(2) . . . . ?
